data_7703264
loop_
_publ_author_name
'Coughlin, Omar'
'Kr\"amer, Tobias'
'Benjamin, Sophie L.'

_publ_section_title
;
 Diverse structure and reactivity of pentamethylcyclopentadienyl
 antimony(iii) cations.
;
_journal_issue 6
_journal_name_full 'Dalton transactions (Cambridge, England : 2003)'
_journal_page_first 1726
_journal_page_last 1730
_journal_paper_doi 10.1039/d0dt00024h
_journal_volume 49
_journal_year 2020
_chemical_formula_moiety 'C10 H15 Cl Sb, B C24 F20'
_chemical_formula_sum 'C34 H15 B Cl F20 Sb'
_chemical_formula_weight 971.47
_space_group_crystal_system triclinic
_space_group_IT_number 2
_space_group_name_Hall '-P 1'
_space_group_name_H-M_alt 'P -1'
_atom_sites_solution_hydrogens geom
_atom_sites_solution_primary dual
_atom_sites_solution_secondary difmap
_audit_creation_date 2019-11-20
_audit_creation_method
;
Olex2 1.2
(compiled 2018.05.29 svn.r3508 for OlexSys, GUI svn.r5506)
;
_audit_update_record
;
2019-11-25 deposited with the CCDC.	2020-01-09 downloaded from the CCDC.
;
_cell_angle_alpha 90.679(5)
_cell_angle_beta 96.606(5)
_cell_angle_gamma 104.469(5)
_cell_formula_units_Z 2
_cell_length_a 10.5921(7)
_cell_length_b 12.6396(8)
_cell_length_c 12.8627(8)
_cell_measurement_reflns_used 3642
_cell_measurement_temperature 150.00(10)
_cell_measurement_theta_max 24.2300
_cell_measurement_theta_min 3.4570
_cell_volume 1654.89(19)
_computing_cell_refinement 'CrysAlisPro 1.171.39.46 (Rigaku OD, 2018)'
_computing_data_collection 'CrysAlisPro 1.171.39.46 (Rigaku OD, 2018)'
_computing_data_reduction 'CrysAlisPro 1.171.39.46 (Rigaku OD, 2018)'
_computing_molecular_graphics 'Olex2 (Dolomanov et al., 2009)'
_computing_publication_material 'Olex2 (Dolomanov et al., 2009)'
_computing_structure_refinement 'ShelXL (Sheldrick, 2015)'
_computing_structure_solution 'ShelXT (Sheldrick, 2015)'
_diffrn_ambient_environment N~2~
_diffrn_ambient_temperature 150.00(10)
_diffrn_detector 'CCD plate'
_diffrn_detector_area_resol_mean 15.9832
_diffrn_detector_type Sapphire3
_diffrn_measured_fraction_theta_full 0.998
_diffrn_measured_fraction_theta_max 0.959
_diffrn_measurement_details
;
List of Runs (angles in degrees, time in seconds):

  # Type    Start    End  Width  t~exp~   \w     \q     \k     \f   Frames
#--------------------------------------------------------------------------
  1  \w      6.00  91.00   1.00    2.50    --   20.05  19.00  60.00   85
  2  \w     22.00  87.00   1.00    2.50    --   20.05  57.00 150.00   65
  3  \w     -6.00  46.00   1.00    2.50    --   20.05  77.00   0.00   52
  4  \w      7.00  82.00   1.00    2.50    --   20.05  57.00 -60.00   75
  5  \w    -19.00  59.00   1.00    2.50    --   20.05 -99.00-120.00   78
  6  \w    -82.00   5.00   1.00    2.50    --  -19.97 -77.00  60.00   87
;
_diffrn_measurement_device 'four-circle diffractometer'
_diffrn_measurement_device_type 'Xcalibur, Sapphire3, Gemini'
_diffrn_measurement_method '\w scans'
_diffrn_orient_matrix_type 'CrysAlisPro convention (1999,Acta A55,543-557)'
_diffrn_orient_matrix_UB_11 -0.0046169000
_diffrn_orient_matrix_UB_12 0.0374399000
_diffrn_orient_matrix_UB_13 -0.0400381000
_diffrn_orient_matrix_UB_21 -0.0380437000
_diffrn_orient_matrix_UB_22 -0.0435865000
_diffrn_orient_matrix_UB_23 -0.0343179000
_diffrn_orient_matrix_UB_31 -0.0581927000
_diffrn_orient_matrix_UB_32 0.0079573000
_diffrn_orient_matrix_UB_33 0.0175037000
_diffrn_radiation_monochromator graphite
_diffrn_radiation_probe x-ray
_diffrn_radiation_type MoK\a
_diffrn_radiation_wavelength 0.71073
_diffrn_reflns_av_R_equivalents 0.0655
_diffrn_reflns_av_unetI/netI 0.1266
_diffrn_reflns_Laue_measured_fraction_full 0.998
_diffrn_reflns_Laue_measured_fraction_max 0.959
_diffrn_reflns_limit_h_max 14
_diffrn_reflns_limit_h_min -13
_diffrn_reflns_limit_k_max 17
_diffrn_reflns_limit_k_min -17
_diffrn_reflns_limit_l_max 17
_diffrn_reflns_limit_l_min -17
_diffrn_reflns_number 17501
_diffrn_reflns_point_group_measured_fraction_full 0.998
_diffrn_reflns_point_group_measured_fraction_max 0.959
_diffrn_reflns_theta_full 25.242
_diffrn_reflns_theta_max 29.574
_diffrn_reflns_theta_min 3.332
_diffrn_source 'fine-focus sealed X-ray tube'
_diffrn_source_type 'Enhance (Mo) X-ray Source'
_exptl_absorpt_coefficient_mu 1.056
_exptl_absorpt_correction_T_max 0.871
_exptl_absorpt_correction_T_min 0.761
_exptl_absorpt_correction_type analytical
_exptl_absorpt_process_details
;
CrysAlisPro 1.171.39.46 (Rigaku Oxford Diffraction, 2018)
Analytical numeric absorption correction using a multifaceted crystal
			model based on expressions derived by R.C. Clark & J.S. Reid.
(Clark, R. C. & Reid, J. S. (1995). Acta Cryst. A51, 887-897)
Empirical absorption correction using spherical harmonics,
 implemented in SCALE3 ABSPACK scaling algorithm.
;
_exptl_crystal_colour 'light yellow'
_exptl_crystal_colour_modifier light
_exptl_crystal_colour_primary yellow
_exptl_crystal_density_diffrn 1.950
_exptl_crystal_description block
_exptl_crystal_F_000 944
_exptl_crystal_size_max 0.354
_exptl_crystal_size_mid 0.203
_exptl_crystal_size_min 0.161
_refine_diff_density_max 1.029
_refine_diff_density_min -0.697
_refine_diff_density_rms 0.120
_refine_ls_extinction_method none
_refine_ls_goodness_of_fit_ref 1.011
_refine_ls_hydrogen_treatment constr
_refine_ls_matrix_type full
_refine_ls_number_parameters 519
_refine_ls_number_reflns 8897
_refine_ls_number_restraints 0
_refine_ls_restrained_S_all 1.011
_refine_ls_R_factor_all 0.1196
_refine_ls_R_factor_gt 0.0683
_refine_ls_shift/su_max 0.000
_refine_ls_shift/su_mean 0.000
_refine_ls_structure_factor_coef Fsqd
_refine_ls_weighting_details 'w=1/[\s^2^(Fo^2^)+(0.0225P)^2^] where P=(Fo^2^+2Fc^2^)/3'
_refine_ls_weighting_scheme calc
_refine_ls_wR_factor_gt 0.0966
_refine_ls_wR_factor_ref 0.1178
_reflns_Friedel_coverage 0.000
_reflns_number_gt 5535
_reflns_number_total 8897
_reflns_threshold_expression 'I > 2\s(I)'
_cod_data_source_file d0dt00024h3.cif
_cod_data_source_block Compound2
_cod_depositor_comments 'Adding full bibliography for 7703262--7703267.cif.'
_cod_database_code 7703264
_shelx_shelxl_version_number 2016/6
_chemical_oxdiff_formula 'C34 H15 B Cl F20 Sb1'
_chemical_oxdiff_usercomment 'Yellow Block'
_shelx_space_group_comment
;
The symmetry employed for this shelxl refinement is uniquely defined
by the following loop, which should always be used as a source of
symmetry information in preference to the above space-group names.
They are only intended as comments.
;
_reflns_odcompleteness_completeness 99.83
_reflns_odcompleteness_iscentric 1
_reflns_odcompleteness_theta 28.22
_olex2_refinement_description
;
1. Fixed Uiso
 At 1.5 times of:
  All C(H,H,H) groups
2.a Idealised Me refined as rotating group:
 C7(H7A,H7B,H7C), C8(H8A,H8B,H8C), C9(H9A,H9B,H9C), C10(H10A,H10B,H10C),
 C6(H6A,H6B,H6C)
;
_olex2_date_sample_data_collection 2019-02-04
_olex2_submission_special_instructions 'No special instructions were received'
_oxdiff_exptl_absorpt_empirical_details
;
Empirical correction (ABSPACK) includes:
- Absorption correction using spherical harmonics
- Frame scaling
;
_oxdiff_exptl_absorpt_empirical_full_max 1.089
_oxdiff_exptl_absorpt_empirical_full_min 0.887

loop_
_space_group_symop_operation_xyz
'x, y, z'
'-x, -y, -z'

loop_
_atom_site_label
_atom_site_type_symbol
_atom_site_fract_x
_atom_site_fract_y
_atom_site_fract_z
_atom_site_U_iso_or_equiv
_atom_site_adp_type
_atom_site_occupancy
_atom_site_site_symmetry_order
_atom_site_calc_flag
_atom_site_refinement_flags_posn
Sb1 Sb 0.96627(3) 0.59592(3) 0.36794(3) 0.03440(11) Uani 1 1 d .
Cl1 Cl 0.92607(14) 0.58737(11) 0.55998(11) 0.0442(4) Uani 1 1 d .
F16 F 0.2802(2) 0.2369(2) 0.02043(19) 0.0276(6) Uani 1 1 d .
F15 F 0.0917(2) 0.0452(2) 0.3008(2) 0.0291(6) Uani 1 1 d .
F5 F 0.3444(3) 0.0222(2) 0.3958(2) 0.0363(7) Uani 1 1 d .
F19 F 0.7471(2) 0.4809(2) 0.2067(2) 0.0379(7) Uani 1 1 d .
F6 F 0.5446(2) 0.1168(2) 0.2720(2) 0.0307(6) Uani 1 1 d .
F11 F 0.2113(2) 0.3913(2) 0.1509(2) 0.0304(7) Uani 1 1 d .
F1 F 0.3511(2) 0.3964(2) 0.3650(2) 0.0344(7) Uani 1 1 d .
F20 F 0.5854(2) 0.3563(2) 0.3235(2) 0.0297(6) Uani 1 1 d .
F14 F -0.1513(2) 0.0665(2) 0.2999(2) 0.0373(7) Uani 1 1 d .
F18 F 0.6895(3) 0.4761(2) -0.0042(2) 0.0408(8) Uani 1 1 d .
F10 F 0.1194(2) 0.0382(2) 0.0818(2) 0.0370(7) Uani 1 1 d .
F13 F -0.2162(2) 0.2499(2) 0.2251(2) 0.0420(8) Uani 1 1 d .
F12 F -0.0299(3) 0.4098(2) 0.1522(2) 0.0403(8) Uani 1 1 d .
F17 F 0.4517(3) 0.3535(2) -0.0956(2) 0.0374(7) Uani 1 1 d .
F7 F 0.5967(3) -0.0474(2) 0.1657(2) 0.0497(9) Uani 1 1 d .
F9 F 0.1750(3) -0.1206(2) -0.0227(2) 0.0528(9) Uani 1 1 d .
F4 F 0.3829(3) 0.0497(3) 0.6001(2) 0.0589(9) Uani 1 1 d .
F2 F 0.3837(3) 0.4207(3) 0.5736(3) 0.0595(10) Uani 1 1 d .
F8 F 0.4112(3) -0.1694(2) 0.0185(3) 0.0626(10) Uani 1 1 d .
F3 F 0.4031(3) 0.2488(3) 0.6941(3) 0.0693(11) Uani 1 1 d .
C28 C 0.1259(4) 0.3056(4) 0.1878(3) 0.0218(10) Uani 1 1 d .
C30 C 0.3970(4) 0.2968(3) 0.0713(4) 0.0200(10) Uani 1 1 d .
C29 C 0.4215(4) 0.2909(3) 0.1794(4) 0.0199(10) Uani 1 1 d .
C33 C 0.6301(4) 0.4179(3) 0.1599(4) 0.0272(11) Uani 1 1 d .
C17 C 0.3288(4) 0.0845(3) 0.1856(3) 0.0201(9) Uani 1 1 d .
C11 C 0.3498(4) 0.2087(4) 0.3674(3) 0.0214(10) Uani 1 1 d .
C34 C 0.5435(4) 0.3543(3) 0.2204(4) 0.0224(10) Uani 1 1 d .
C32 C 0.6021(4) 0.4168(4) 0.0543(4) 0.0271(11) Uani 1 1 d .
C27 C 0.0001(4) 0.3173(4) 0.1865(4) 0.0239(10) Uani 1 1 d .
C23 C 0.1647(4) 0.2153(3) 0.2243(3) 0.0208(10) Uani 1 1 d .
C26 C -0.0938(4) 0.2379(4) 0.2241(4) 0.0261(11) Uani 1 1 d .
C16 C 0.3578(4) 0.1247(4) 0.4347(4) 0.0279(11) Uani 1 1 d .
C3 C 1.0448(5) 0.7886(4) 0.3724(4) 0.0274(11) Uani 1 1 d .
C24 C 0.0651(4) 0.1371(3) 0.2612(4) 0.0231(10) Uani 1 1 d .
C2 C 1.1523(4) 0.7375(3) 0.3891(4) 0.0265(11) Uani 1 1 d .
C4 C 0.9922(5) 0.7701(3) 0.2642(4) 0.0300(12) Uani 1 1 d .
C25 C -0.0622(4) 0.1457(4) 0.2617(4) 0.0274(11) Uani 1 1 d .
C12 C 0.3588(4) 0.3081(4) 0.4206(4) 0.0288(11) Uani 1 1 d .
C18 C 0.4487(4) 0.0563(4) 0.2012(4) 0.0257(11) Uani 1 1 d .
C19 C 0.4772(5) -0.0272(4) 0.1476(4) 0.0317(12) Uani 1 1 d .
C22 C 0.2401(4) 0.0200(4) 0.1090(4) 0.0274(11) Uani 1 1 d .
C31 C 0.4833(4) 0.3557(4) 0.0087(4) 0.0239(10) Uani 1 1 d .
C15 C 0.3752(5) 0.1356(5) 0.5420(4) 0.0391(13) Uani 1 1 d .
C5 C 1.0634(5) 0.7087(4) 0.2145(4) 0.0350(13) Uani 1 1 d .
C7 C 1.2499(5) 0.7519(4) 0.4853(4) 0.0429(14) Uani 1 1 d .
H7A H 1.204238 0.750223 0.547599 0.064 Uiso 1 1 calc GR
H7B H 1.314657 0.822393 0.484520 0.064 Uiso 1 1 calc GR
H7C H 1.294545 0.692711 0.486800 0.064 Uiso 1 1 calc GR
C13 C 0.3772(5) 0.3229(4) 0.5281(4) 0.0374(13) Uani 1 1 d .
B01D B 0.3164(5) 0.2004(4) 0.2389(4) 0.0182(10) Uani 1 1 d .
C8 C 1.0097(5) 0.8590(4) 0.4516(4) 0.0392(13) Uani 1 1 d .
H8A H 0.927907 0.877701 0.424930 0.059 Uiso 1 1 calc GR
H8B H 1.080312 0.926181 0.465858 0.059 Uiso 1 1 calc GR
H8C H 0.997796 0.819745 0.516441 0.059 Uiso 1 1 calc GR
C1 C 1.1649(5) 0.6897(4) 0.2892(5) 0.0367(13) Uani 1 1 d .
C21 C 0.2655(5) -0.0635(4) 0.0528(4) 0.0353(13) Uani 1 1 d .
C14 C 0.3843(5) 0.2355(5) 0.5885(4) 0.0457(15) Uani 1 1 d .
C9 C 0.8816(5) 0.8118(4) 0.2099(4) 0.0508(16) Uani 1 1 d .
H9A H 0.814521 0.750558 0.173825 0.076 Uiso 1 1 calc GR
H9B H 0.915729 0.865054 0.158669 0.076 Uiso 1 1 calc GR
H9C H 0.842737 0.847017 0.261706 0.076 Uiso 1 1 calc GR
C20 C 0.3856(6) -0.0875(4) 0.0734(4) 0.0389(14) Uani 1 1 d .
C10 C 1.0360(7) 0.6701(4) 0.1005(4) 0.0618(19) Uani 1 1 d .
H10A H 1.104443 0.635517 0.083117 0.093 Uiso 1 1 calc GR
H10B H 1.035534 0.732737 0.056440 0.093 Uiso 1 1 calc GR
H10C H 0.950234 0.617025 0.088202 0.093 Uiso 1 1 calc GR
C6 C 1.2694(5) 0.6349(4) 0.2687(5) 0.0577(18) Uani 1 1 d .
H6A H 1.296539 0.600336 0.332314 0.087 Uiso 1 1 calc GR
H6B H 1.345078 0.689311 0.248418 0.087 Uiso 1 1 calc GR
H6C H 1.235260 0.579157 0.211975 0.087 Uiso 1 1 calc GR

loop_
_atom_site_aniso_label
_atom_site_aniso_U_11
_atom_site_aniso_U_22
_atom_site_aniso_U_33
_atom_site_aniso_U_23
_atom_site_aniso_U_13
_atom_site_aniso_U_12
Sb1 0.0395(2) 0.0328(2) 0.02513(19) 0.00542(14) -0.00250(15) 0.00112(15)
Cl1 0.0561(9) 0.0483(8) 0.0373(8) 0.0016(6) 0.0173(7) 0.0251(7)
F16 0.0245(15) 0.0371(15) 0.0182(15) 0.0016(12) -0.0035(11) 0.0051(12)
F15 0.0263(15) 0.0296(15) 0.0329(17) 0.0102(12) 0.0054(12) 0.0087(12)
F5 0.0409(18) 0.0402(17) 0.0326(18) 0.0158(14) 0.0076(14) 0.0174(14)
F19 0.0182(15) 0.0369(16) 0.054(2) 0.0000(14) 0.0019(14) -0.0009(13)
F6 0.0190(14) 0.0398(16) 0.0352(18) 0.0050(13) 0.0024(12) 0.0114(12)
F11 0.0279(15) 0.0277(14) 0.0414(18) 0.0119(13) 0.0156(13) 0.0121(12)
F1 0.0338(16) 0.0336(16) 0.0379(19) -0.0070(14) 0.0073(13) 0.0117(13)
F20 0.0233(15) 0.0391(16) 0.0247(16) -0.0018(13) -0.0007(12) 0.0061(12)
F14 0.0220(16) 0.0430(17) 0.045(2) 0.0080(14) 0.0089(13) 0.0024(13)
F18 0.0353(17) 0.0412(17) 0.051(2) 0.0201(15) 0.0220(15) 0.0107(14)
F10 0.0273(16) 0.0448(17) 0.0357(18) -0.0107(14) -0.0024(13) 0.0066(13)
F13 0.0174(15) 0.0570(19) 0.058(2) 0.0087(16) 0.0123(14) 0.0181(14)
F12 0.0369(17) 0.0446(17) 0.051(2) 0.0152(15) 0.0131(15) 0.0273(14)
F17 0.0475(19) 0.0436(17) 0.0254(17) 0.0115(13) 0.0098(14) 0.0170(14)
F7 0.057(2) 0.066(2) 0.046(2) 0.0131(17) 0.0211(17) 0.0459(18)
F9 0.070(2) 0.0394(18) 0.040(2) -0.0180(15) 0.0069(17) -0.0026(16)
F4 0.057(2) 0.089(3) 0.034(2) 0.0315(18) 0.0046(16) 0.0223(19)
F2 0.060(2) 0.069(2) 0.045(2) -0.0313(18) 0.0090(17) 0.0072(18)
F8 0.102(3) 0.0403(19) 0.060(3) -0.0081(17) 0.030(2) 0.0359(19)
F3 0.063(2) 0.115(3) 0.0212(19) -0.0052(19) 0.0069(16) 0.005(2)
C28 0.022(2) 0.027(2) 0.016(2) 0.0033(19) 0.0047(19) 0.005(2)
C30 0.017(2) 0.023(2) 0.022(3) 0.0006(19) 0.0038(19) 0.0075(19)
C29 0.019(2) 0.020(2) 0.022(3) -0.0019(19) 0.0017(18) 0.0079(18)
C33 0.017(3) 0.018(2) 0.046(3) -0.004(2) 0.005(2) 0.0042(19)
C17 0.021(2) 0.021(2) 0.019(2) 0.0042(18) 0.0049(19) 0.0034(19)
C11 0.009(2) 0.036(3) 0.019(2) 0.000(2) 0.0017(17) 0.0047(19)
C34 0.023(3) 0.021(2) 0.024(3) -0.004(2) 0.001(2) 0.010(2)
C32 0.023(3) 0.026(3) 0.036(3) 0.007(2) 0.016(2) 0.006(2)
C27 0.026(3) 0.030(3) 0.022(3) 0.004(2) 0.007(2) 0.017(2)
C23 0.018(2) 0.026(2) 0.019(2) 0.0006(19) 0.0028(18) 0.0044(19)
C26 0.016(2) 0.036(3) 0.029(3) -0.002(2) 0.005(2) 0.011(2)
C16 0.017(2) 0.038(3) 0.028(3) 0.006(2) 0.003(2) 0.006(2)
C3 0.033(3) 0.025(2) 0.022(3) 0.002(2) -0.001(2) 0.004(2)
C24 0.023(3) 0.022(2) 0.023(3) -0.001(2) 0.0012(19) 0.006(2)
C2 0.029(3) 0.020(2) 0.031(3) 0.003(2) 0.005(2) 0.005(2)
C4 0.039(3) 0.018(2) 0.023(3) 0.004(2) -0.008(2) -0.005(2)
C25 0.017(2) 0.035(3) 0.028(3) 0.000(2) 0.008(2) -0.001(2)
C12 0.019(3) 0.040(3) 0.026(3) -0.002(2) 0.005(2) 0.005(2)
C18 0.025(3) 0.027(3) 0.028(3) 0.010(2) 0.011(2) 0.010(2)
C19 0.041(3) 0.033(3) 0.032(3) 0.007(2) 0.017(2) 0.023(2)
C22 0.025(3) 0.030(3) 0.024(3) -0.003(2) 0.003(2) 0.002(2)
C31 0.028(3) 0.025(2) 0.023(3) 0.000(2) 0.004(2) 0.013(2)
C15 0.022(3) 0.061(4) 0.032(3) 0.013(3) 0.001(2) 0.007(3)
C5 0.048(3) 0.023(3) 0.025(3) -0.003(2) 0.008(2) -0.009(2)
C7 0.036(3) 0.045(3) 0.042(4) 0.001(3) -0.008(3) 0.006(3)
C13 0.028(3) 0.050(3) 0.030(3) -0.018(3) 0.005(2) 0.002(2)
B01D 0.020(3) 0.020(2) 0.018(3) 0.003(2) 0.004(2) 0.010(2)
C8 0.042(3) 0.041(3) 0.036(3) 0.000(3) 0.001(3) 0.015(3)
C1 0.036(3) 0.026(3) 0.049(4) 0.003(2) 0.008(3) 0.007(2)
C21 0.051(4) 0.023(3) 0.028(3) -0.006(2) 0.008(3) 0.000(2)
C14 0.033(3) 0.083(5) 0.019(3) 0.001(3) 0.006(2) 0.009(3)
C9 0.053(4) 0.051(4) 0.041(4) 0.017(3) -0.015(3) 0.009(3)
C20 0.063(4) 0.027(3) 0.034(3) 0.003(2) 0.017(3) 0.022(3)
C10 0.100(5) 0.045(4) 0.032(4) -0.001(3) 0.013(4) 0.000(4)
C6 0.056(4) 0.049(4) 0.077(5) -0.005(3) 0.028(4) 0.022(3)

loop_
_atom_type_symbol
_atom_type_description
_atom_type_scat_dispersion_real
_atom_type_scat_dispersion_imag
_atom_type_scat_source
C C 0.0033 0.0016 'International Tables Vol C Tables 4.2.6.8 and 6.1.1.4'
H H 0.0000 0.0000 'International Tables Vol C Tables 4.2.6.8 and 6.1.1.4'
B B 0.0013 0.0007 'International Tables Vol C Tables 4.2.6.8 and 6.1.1.4'
Cl Cl 0.1484 0.1585 'International Tables Vol C Tables 4.2.6.8 and 6.1.1.4'
F F 0.0171 0.0103 'International Tables Vol C Tables 4.2.6.8 and 6.1.1.4'
Sb Sb -0.5866 1.5461 'International Tables Vol C Tables 4.2.6.8 and 6.1.1.4'

loop_
_exptl_crystal_face_index_h
_exptl_crystal_face_index_k
_exptl_crystal_face_index_l
_exptl_crystal_face_perp_dist
-8 -6 -11 0.1658
8 6 11 0.1658
10 -9 -13 0.0807
-10 9 13 0.0807
1 -15 11 0.1016
-1 15 -11 0.1016
-14 8 6 0.0825
14 -8 -6 0.0825

loop_
_geom_angle_atom_site_label_1
_geom_angle_atom_site_label_2
_geom_angle_atom_site_label_3
_geom_angle
_geom_angle_site_symmetry_3
Cl1 Sb1 C4 123.62(11) .
Cl1 Sb1 C5 149.32(11) .
C3 Sb1 Cl1 94.75(12) .
C3 Sb1 C4 33.50(14) .
C3 Sb1 C5 55.05(15) .
C3 Sb1 C1 57.30(16) .
C2 Sb1 Cl1 97.02(13) .
C2 Sb1 C3 35.97(15) .
C2 Sb1 C4 56.68(16) .
C2 Sb1 C5 56.11(16) .
C2 Sb1 C1 35.06(16) .
C4 Sb1 C5 31.52(15) .
C1 Sb1 Cl1 129.56(13) .
C1 Sb1 C4 54.27(16) .
C1 Sb1 C5 32.46(16) .
Sb1 Cl1 Sb1 102.53(4) 2_766
F11 C28 C27 114.7(4) .
F11 C28 C23 121.7(4) .
C27 C28 C23 123.6(4) .
F16 C30 C29 118.9(4) .
F16 C30 C31 115.7(4) .
C31 C30 C29 125.4(4) .
C30 C29 B01D 118.4(4) .
C34 C29 C30 112.8(4) .
C34 C29 B01D 128.2(4) .
F19 C33 C34 119.5(5) .
C32 C33 F19 119.4(4) .
C32 C33 C34 121.1(4) .
C18 C17 B01D 119.2(4) .
C22 C17 C18 113.3(4) .
C22 C17 B01D 126.3(4) .
C16 C11 C12 112.8(4) .
C16 C11 B01D 128.0(4) .
C12 C11 B01D 118.8(4) .
F20 C34 C29 121.1(4) .
F20 C34 C33 115.9(4) .
C33 C34 C29 123.1(5) .
F18 C32 C33 120.5(4) .
F18 C32 C31 120.7(5) .
C33 C32 C31 118.8(4) .
F12 C27 C28 120.3(4) .
F12 C27 C26 119.4(4) .
C26 C27 C28 120.3(4) .
C28 C23 C24 113.6(4) .
C28 C23 B01D 126.3(4) .
C24 C23 B01D 119.7(4) .
F13 C26 C27 120.5(4) .
F13 C26 C25 120.1(4) .
C27 C26 C25 119.3(4) .
F5 C16 C11 120.2(4) .
F5 C16 C15 114.7(5) .
C15 C16 C11 125.0(5) .
C2 C3 Sb1 69.3(2) .
C2 C3 C8 124.5(4) .
C4 C3 Sb1 80.7(3) .
C4 C3 C2 107.5(4) .
C4 C3 C8 127.5(4) .
C8 C3 Sb1 121.5(3) .
F15 C24 C23 119.2(4) .
F15 C24 C25 116.2(4) .
C25 C24 C23 124.6(4) .
C3 C2 Sb1 74.8(3) .
C3 C2 C7 125.8(4) .
C3 C2 C1 107.2(4) .
C7 C2 Sb1 121.8(3) .
C1 C2 Sb1 79.4(3) .
C1 C2 C7 125.9(4) .
C3 C4 Sb1 65.8(2) .
C3 C4 C9 126.4(5) .
C5 C4 Sb1 76.1(3) .
C5 C4 C3 109.0(4) .
C5 C4 C9 124.6(5) .
C9 C4 Sb1 125.7(3) .
F14 C25 C26 121.1(4) .
F14 C25 C24 120.3(4) .
C26 C25 C24 118.5(4) .
F1 C12 C11 119.2(4) .
F1 C12 C13 116.7(4) .
C13 C12 C11 124.1(5) .
F6 C18 C17 118.3(4) .
F6 C18 C19 117.4(4) .
C19 C18 C17 124.3(5) .
F7 C19 C18 120.6(5) .
F7 C19 C20 119.9(4) .
C20 C19 C18 119.5(4) .
F10 C22 C17 121.0(4) .
F10 C22 C21 114.8(4) .
C21 C22 C17 124.2(4) .
F17 C31 C30 120.8(4) .
F17 C31 C32 120.4(4) .
C32 C31 C30 118.8(5) .
F4 C15 C16 120.5(5) .
F4 C15 C14 120.7(5) .
C14 C15 C16 118.8(5) .
C4 C5 Sb1 72.4(3) .
C4 C5 C1 108.6(4) .
C4 C5 C10 125.1(5) .
C1 C5 Sb1 68.7(3) .
C1 C5 C10 126.3(5) .
C10 C5 Sb1 124.8(3) .
C2 C7 H7A 109.5 .
C2 C7 H7B 109.5 .
C2 C7 H7C 109.5 .
H7A C7 H7B 109.5 .
H7A C7 H7C 109.5 .
H7B C7 H7C 109.5 .
F2 C13 C12 120.7(5) .
F2 C13 C14 120.2(5) .
C14 C13 C12 119.2(5) .
C29 B01D C17 101.4(3) .
C29 B01D C23 114.7(4) .
C17 B01D C23 113.3(4) .
C11 B01D C29 113.5(4) .
C11 B01D C17 113.5(4) .
C11 B01D C23 101.1(3) .
C3 C8 H8A 109.5 .
C3 C8 H8B 109.5 .
C3 C8 H8C 109.5 .
H8A C8 H8B 109.5 .
H8A C8 H8C 109.5 .
H8B C8 H8C 109.5 .
C2 C1 Sb1 65.6(3) .
C2 C1 C6 125.4(5) .
C5 C1 Sb1 78.8(3) .
C5 C1 C2 107.8(4) .
C5 C1 C6 126.8(5) .
C6 C1 Sb1 122.8(3) .
F9 C21 C22 120.5(5) .
F9 C21 C20 120.1(4) .
C22 C21 C20 119.4(5) .
F3 C14 C15 120.0(6) .
F3 C14 C13 119.9(5) .
C15 C14 C13 120.0(5) .
C4 C9 H9A 109.5 .
C4 C9 H9B 109.5 .
C4 C9 H9C 109.5 .
H9A C9 H9B 109.5 .
H9A C9 H9C 109.5 .
H9B C9 H9C 109.5 .
F8 C20 C19 120.8(5) .
F8 C20 C21 119.7(5) .
C19 C20 C21 119.4(4) .
C5 C10 H10A 109.5 .
C5 C10 H10B 109.5 .
C5 C10 H10C 109.5 .
H10A C10 H10B 109.5 .
H10A C10 H10C 109.5 .
H10B C10 H10C 109.5 .
C1 C6 H6A 109.5 .
C1 C6 H6B 109.5 .
C1 C6 H6C 109.5 .
H6A C6 H6B 109.5 .
H6A C6 H6C 109.5 .
H6B C6 H6C 109.5 .

loop_
_geom_bond_atom_site_label_1
_geom_bond_atom_site_label_2
_geom_bond_distance
Sb1 Cl1 2.5535(14)
Sb1 C3 2.367(4)
Sb1 C2 2.294(4)
Sb1 C4 2.560(5)
Sb1 C5 2.606(5)
Sb1 C1 2.476(5)
F16 C30 1.366(5)
F15 C24 1.354(5)
F5 C16 1.351(5)
F19 C33 1.362(5)
F6 C18 1.351(5)
F11 C28 1.356(5)
F1 C12 1.347(5)
F20 C34 1.348(5)
F14 C25 1.334(5)
F18 C32 1.346(5)
F10 C22 1.364(5)
F13 C26 1.344(5)
F12 C27 1.353(5)
F17 C31 1.343(5)
F7 C19 1.348(5)
F9 C21 1.344(5)
F4 C15 1.338(6)
F2 C13 1.345(5)
F8 C20 1.345(5)
F3 C14 1.353(6)
C28 C27 1.375(6)
C28 C23 1.377(6)
C30 C29 1.392(6)
C30 C31 1.371(6)
C29 C34 1.380(6)
C29 B01D 1.647(6)
C33 C34 1.380(6)
C33 C32 1.356(7)
C17 C18 1.396(6)
C17 C22 1.380(6)
C17 B01D 1.651(6)
C11 C16 1.390(6)
C11 C12 1.400(6)
C11 B01D 1.647(6)
C32 C31 1.363(6)
C27 C26 1.362(6)
C23 C24 1.386(6)
C23 B01D 1.653(6)
C26 C25 1.369(6)
C16 C15 1.372(7)
C3 C2 1.441(6)
C3 C4 1.432(6)
C3 C8 1.484(6)
C24 C25 1.381(6)
C2 C7 1.496(6)
C2 C1 1.447(7)
C4 C5 1.404(7)
C4 C9 1.506(6)
C12 C13 1.377(7)
C18 C19 1.367(6)
C19 C20 1.355(7)
C22 C21 1.369(6)
C15 C14 1.368(7)
C5 C1 1.426(7)
C5 C10 1.511(7)
C7 H7A 0.9800
C7 H7B 0.9800
C7 H7C 0.9800
C13 C14 1.370(7)
C8 H8A 0.9800
C8 H8B 0.9800
C8 H8C 0.9800
C1 C6 1.490(6)
C21 C20 1.378(7)
C9 H9A 0.9800
C9 H9B 0.9800
C9 H9C 0.9800
C10 H10A 0.9800
C10 H10B 0.9800
C10 H10C 0.9800
C6 H6A 0.9800
C6 H6B 0.9800
C6 H6C 0.9800

loop_
_exptl_oxdiff_crystal_face_indexfrac_h
_exptl_oxdiff_crystal_face_indexfrac_k
_exptl_oxdiff_crystal_face_indexfrac_l
_exptl_oxdiff_crystal_face_x
_exptl_oxdiff_crystal_face_y
_exptl_oxdiff_crystal_face_z
-7.9655 -5.9895 -11.0168 0.2536 0.9422 0.2230
7.9655 5.9895 11.0168 -0.2536 -0.9422 -0.2230
10.0130 -8.9419 -12.9772 0.1386 0.4542 -0.8810
-10.0130 8.9419 12.9772 -0.1386 -0.4542 0.8810
0.9767 -15.0175 10.9676 -1.0059 0.2410 0.0156
-0.9767 15.0175 -10.9676 1.0059 -0.2410 -0.0156
-13.9927 7.9499 5.9735 0.1231 -0.0192 0.9821
13.9927 -7.9499 -5.9735 -0.1231 0.0192 -0.9821
